data_4310419
loop_
_publ_author_name
'Shao-Liang Zheng'
'Jin-Hua Yang'
'Xiao-Lan Yu'
'Xiao-Ming Chen'
'Wing-Tak Wong'

_publ_contact_author
;
      Chen, Xiao-Ming
      School of Chemistry and Chemical Engineering
      Sun Yat-Sen University
      Guangzhou, 510275
      P. R. China
;
_publ_contact_author_email cescxm@zsu.edu.cn
_publ_contact_author_fax '86 20 84112245'
_publ_contact_author_phone 86-20-84113986
_publ_section_title
;
 Syntheses, Structures, Photoluminescence, and Theoretical Studies of d10
 Metal Complexes of 2,2'-Dihydroxy-[1,1']binaphthalenyl-3,3'-dicarboxylate
;
_journal_name_full 'Inorganic Chemistry'
_journal_page_first 830
_journal_page_last 838
_journal_paper_doi 10.1021/ic034847i
_journal_volume 43
_journal_year 2004
_chemical_formula_sum 'C102 H76 N4 O30 Zn4'
_chemical_formula_weight 2099.15
_chemical_name_systematic
; 
 ? 
;
_space_group_IT_number 2
_symmetry_cell_setting triclinic
_symmetry_space_group_name_Hall '-P 1'
_symmetry_space_group_name_H-M 'P -1'
_atom_sites_solution_hydrogens geom
_atom_sites_solution_primary direct
_atom_sites_solution_secondary difmap
_audit_creation_method SHELXL-97
_cell_angle_alpha 109.84(7)
_cell_angle_beta 94.01(7)
_cell_angle_gamma 110.34(6)
_cell_formula_units_Z 1
_cell_length_a 13.796(5)
_cell_length_b 14.348(7)
_cell_length_c 15.220(8)
_cell_measurement_reflns_used 25
_cell_measurement_temperature 293(2)
_cell_measurement_theta_max 15
_cell_measurement_theta_min 7.5
_cell_volume 2596(3)
_computing_cell_refinement 'SHELXTL-Plus (Sheldrick, 1990)'
_computing_data_collection 'SHELXTL-Plus (Sheldrick, 1990)'
_computing_data_reduction 'SHELXTL-Plus (Sheldrick, 1990)'
_computing_molecular_graphics 'SHELXTL V. 5.0 (Sheldrick, 1997)'
_computing_publication_material 'SHELXL-97 (Sheldrick, 1997)'
_computing_structure_refinement 'SHELXL-97 (Sheldrick, 1997)'
_computing_structure_solution 'SHELXS-97 (Sheldrick, 1997)'
_diffrn_ambient_temperature 293(2)
_diffrn_measured_fraction_theta_full 0.996
_diffrn_measured_fraction_theta_max 0.996
_diffrn_measurement_device_type 'Siemens R3m'
_diffrn_measurement_method '\w scan'
_diffrn_radiation_monochromator graphite
_diffrn_radiation_source 'fine-focus sealed tube'
_diffrn_radiation_type MoK\a
_diffrn_radiation_wavelength 0.71073
_diffrn_reflns_av_R_equivalents 0.0189
_diffrn_reflns_av_sigmaI/netI 0.0588
_diffrn_reflns_limit_h_max 16
_diffrn_reflns_limit_h_min 0
_diffrn_reflns_limit_k_max 15
_diffrn_reflns_limit_k_min -17
_diffrn_reflns_limit_l_max 17
_diffrn_reflns_limit_l_min -18
_diffrn_reflns_number 9120
_diffrn_reflns_theta_full 25.00
_diffrn_reflns_theta_max 25.00
_diffrn_reflns_theta_min 2.11
_diffrn_standards_decay_% 0
_diffrn_standards_interval_count 200
_diffrn_standards_number 2
_exptl_absorpt_coefficient_mu 0.990
_exptl_absorpt_correction_T_max 0.7047
_exptl_absorpt_correction_T_min 0.5697
_exptl_absorpt_correction_type semi-empirical
_exptl_absorpt_process_details '\y-scans (North et al., 1968)'
_exptl_crystal_colour 'pale yellow'
_exptl_crystal_density_diffrn 1.343
_exptl_crystal_density_method 'not measured'
_exptl_crystal_description block
_exptl_crystal_F_000 1076
_exptl_crystal_size_max 0.64
_exptl_crystal_size_mid 0.42
_exptl_crystal_size_min 0.38
_refine_diff_density_max 0.794
_refine_diff_density_min -0.563
_refine_diff_density_rms 0.099
_refine_ls_extinction_coef 0.0029(10)
_refine_ls_extinction_expression Fc^*^=kFc[1+0.001xFc^2^\l^3^/sin(2\q)]^-1/4^
_refine_ls_extinction_method SHELXL
_refine_ls_goodness_of_fit_ref 1.048
_refine_ls_hydrogen_treatment mixed
_refine_ls_matrix_type full
_refine_ls_number_parameters 616
_refine_ls_number_reflns 9106
_refine_ls_number_restraints 54
_refine_ls_restrained_S_all 1.054
_refine_ls_R_factor_all 0.1284
_refine_ls_R_factor_gt 0.0698
_refine_ls_shift/su_max 0.000
_refine_ls_shift/su_mean 0.000
_refine_ls_structure_factor_coef Fsqd
_refine_ls_weighting_details 'w=1/[\s^2^(Fo^2^)+(0.1234P)^2^+0.0000P] where P=(Fo^2^+2Fc^2^)/3'
_refine_ls_weighting_scheme calc
_refine_ls_wR_factor_gt 0.1753
_refine_ls_wR_factor_ref 0.2154
_reflns_number_gt 5333
_reflns_number_total 9106
_reflns_threshold_expression >2sigma(I)
_cod_data_source_file ic034847isi20030718_052248_4.cif
_cod_data_source_block complex_4
_cod_depositor_comments
;
The following automatic conversions were performed:
'_symmetry_cell_setting' value 'Triclinic' changed to 'triclinic'
according to '/home/saulius/struct/CIF-dictionaries/cif_core.dic'
dictionary named 'cif_core.dic' version 2.4.1 from 2010-06-29.

Automatic conversion script
Id: cif_fix_enum 1527 2010-12-29 10:47:43Z saulius 

The following automatic conversions were performed:

'_refine_ls_weighting_scheme' value 'calc
w=1/[\s^2^(Fo^2^)+(0.1234P)^2^+0.0000P] where P=(Fo^2^+2Fc^2^)/3' was
changed to 'calc'. New tag '_refine_ls_weighting_details' was
created. The value of the new tag was set to
'w=1/[\s^2^(Fo^2^)+(0.1234P)^2^+0.0000P] where P=(Fo^2^+2Fc^2^)/3'.

Automatic conversion script
Id: cif_fix_values 3143 2015-03-26 13:38:13Z robertas 
;
_cod_original_cell_volume 2596(2)
_cod_database_code 4310419

loop_
_symmetry_equiv_pos_as_xyz
'x, y, z'
'-x, -y, -z'

loop_
_atom_site_label
_atom_site_type_symbol
_atom_site_fract_x
_atom_site_fract_y
_atom_site_fract_z
_atom_site_U_iso_or_equiv
_atom_site_adp_type
_atom_site_occupancy
_atom_site_calc_flag
_atom_site_refinement_flags
_atom_site_disorder_assembly
_atom_site_disorder_group
Zn1 Zn 0.20958(5) 0.60842(6) 0.65476(5) 0.0601(3) Uani 1 d . . .
Zn2 Zn 0.03389(5) 0.62099(6) 0.50588(5) 0.0576(3) Uani 1 d . . .
O1 O 0.0687(3) 0.3240(3) 0.5319(3) 0.0750(13) Uani 1 d . . .
O2 O 0.2288(3) 0.4640(4) 0.5868(4) 0.0832(14) Uani 1 d . . .
O3 O 0.3991(3) 0.4301(3) 0.6291(4) 0.0804(14) Uani 1 d . . .
H3 H 0.3742 0.4641 0.6076 0.121 Uiso 1 calc R . .
O4 O 0.8563(3) 0.3597(3) 0.5754(3) 0.0617(10) Uani 1 d . . .
O5 O 0.7310(3) 0.3403(4) 0.4585(3) 0.0706(12) Uani 1 d . . .
O6 O 0.5319(3) 0.2677(4) 0.4712(3) 0.0802(14) Uani 1 d . . .
H6 H 0.5807 0.2950 0.4481 0.120 Uiso 1 calc R . .
O7 O 0.1117(4) 0.7775(3) 0.6161(3) 0.0734(12) Uani 1 d . . .
O8 O 0.2074(4) 0.7596(4) 0.7330(3) 0.0781(13) Uani 1 d . . .
O9 O 0.2709(4) 0.9059(4) 0.9039(3) 0.0821(14) Uani 1 d . . .
H9 H 0.2602 0.8485 0.8601 0.123 Uiso 1 calc R . .
O10 O 0.6273(3) 1.3246(4) 1.2851(3) 0.0721(12) Uani 1 d . . .
O11 O 0.6360(4) 1.3033(6) 1.1320(4) 0.124(2) Uani 1 d . . .
O12 O 0.4704(4) 1.1950(5) 0.9983(3) 0.1032(18) Uani 1 d . . .
H12 H 0.5335 1.2282 1.0234 0.155 Uiso 1 calc R . .
O1H O 0.0495(3) 0.5465(3) 0.5940(3) 0.0599(10) Uani 1 d . . .
H1H H 0.0103 0.5627 0.6444 0.072 Uiso 1 calc R . .
O1W O 0.1684(4) 0.5605(6) 0.7750(4) 0.131(2) Uani 1 d . . .
H1WA H 0.1178 0.5159 0.7844 0.050 Uiso 1 d . . .
H1WB H 0.2305 0.6101 0.8170 0.050 Uiso 1 d . . .
O2W O 0.0108 0.6109 0.2418 0.256 Uani 1 d . . .
H2WA H 0.0019 0.6667 0.2342 0.050 Uiso 1 d . . .
H2WB H 0.0606 0.6292 0.3070 0.050 Uiso 1 d . . .
N2 N 0.8657(13) 0.6206(11) 0.6816(13) 0.225(6) Uani 1 d U . .
C1 C 0.3795(4) 0.2480(5) 0.5849(4) 0.0570(15) Uani 1 d . . .
C2 C 0.3338(4) 0.3219(5) 0.5876(4) 0.0586(15) Uani 1 d . . .
C3 C 0.2211(4) 0.2853(5) 0.5511(4) 0.0553(14) Uani 1 d . . .
C4 C 0.1594(4) 0.1749(5) 0.5096(4) 0.0572(15) Uani 1 d . . .
H4 H 0.0878 0.1515 0.4841 0.069 Uiso 1 calc R . .
C6 C 0.1794(6) -0.0923(6) 0.4618(5) 0.080(2) Uani 1 d . . .
H6A H 0.1367 -0.1656 0.4347 0.096 Uiso 1 calc R . .
C5 C 0.1378(5) -0.0174(5) 0.4638(4) 0.0687(17) Uani 1 d . . .
H5 H 0.0663 -0.0410 0.4380 0.082 Uiso 1 calc R . .
C7 C 0.2879(6) -0.0558(6) 0.5016(6) 0.091(2) Uani 1 d . . .
H7 H 0.3160 -0.1060 0.5019 0.110 Uiso 1 calc R . .
C8 C 0.3539(5) 0.0533(5) 0.5403(5) 0.0732(18) Uani 1 d . . .
H8 H 0.4254 0.0747 0.5645 0.088 Uiso 1 calc R . .
C9 C 0.3127(5) 0.1329(5) 0.5432(4) 0.0602(15) Uani 1 d . . .
C10 C 0.2025(4) 0.0972(5) 0.5050(4) 0.0562(14) Uani 1 d . . .
C11 C 0.4968(4) 0.2891(5) 0.6263(4) 0.0594(15) Uani 1 d . . .
C12 C 0.5691(4) 0.2961(5) 0.5678(4) 0.0581(15) Uani 1 d . . .
C13 C 0.6815(4) 0.3313(5) 0.6042(4) 0.0598(15) Uani 1 d . . .
C14 C 0.7156(5) 0.3595(5) 0.7018(4) 0.0641(16) Uani 1 d . . .
H14 H 0.7872 0.3809 0.7259 0.077 Uiso 1 calc R . .
C15 C 0.6818(6) 0.3910(7) 0.8671(5) 0.091(2) Uani 1 d . . .
H15 H 0.7533 0.4137 0.8922 0.109 Uiso 1 calc R . .
C16 C 0.6123(7) 0.3905(8) 0.9274(5) 0.105(3) Uani 1 d . . .
H16 H 0.6371 0.4133 0.9927 0.126 Uiso 1 calc R . .
C17 C 0.5040(7) 0.3558(8) 0.8909(6) 0.104(3) Uani 1 d . . .
H17 H 0.4579 0.3562 0.9326 0.125 Uiso 1 calc R . .
C18 C 0.4639(6) 0.3206(6) 0.7934(5) 0.084(2) Uani 1 d . . .
H18 H 0.3916 0.2964 0.7707 0.100 Uiso 1 calc R . .
C19 C 0.5339(5) 0.3214(5) 0.7276(4) 0.0633(16) Uani 1 d . . .
C20 C 0.6463(5) 0.3569(5) 0.7650(5) 0.0676(17) Uani 1 d . . .
C21 C 0.1697(5) 0.3646(5) 0.5582(4) 0.0621(16) Uani 1 d . . .
C22 C 0.7624(5) 0.3447(5) 0.5428(4) 0.0590(15) Uani 1 d . . .
C31 C 0.2537(5) 1.0718(5) 0.9300(4) 0.0623(16) Uani 1 d . . .
C32 C 0.2384(5) 0.9705(5) 0.8681(4) 0.0633(16) Uani 1 d . . .
C33 C 0.1897(5) 0.9293(5) 0.7679(4) 0.0622(16) Uani 1 d . . .
C34 C 0.1623(5) 0.9957(5) 0.7326(4) 0.0637(16) Uani 1 d . . .
H34 H 0.1323 0.9695 0.6680 0.076 Uiso 1 calc R . .
C35 C 0.1491(5) 1.1721(6) 0.7567(5) 0.0739(18) Uani 1 d . . .
H35 H 0.1195 1.1469 0.6920 0.089 Uiso 1 calc R . .
C36 C 0.1639(7) 1.2756(6) 0.8161(6) 0.093(2) Uani 1 d . . .
H36 H 0.1483 1.3210 0.7915 0.112 Uiso 1 calc R . .
C37 C 0.2037(7) 1.3112(7) 0.9165(6) 0.096(2) Uani 1 d . . .
H37 H 0.2092 1.3786 0.9578 0.115 Uiso 1 calc R . .
C38 C 0.2339(6) 1.2479(6) 0.9528(5) 0.079(2) Uani 1 d . . .
H38 H 0.2623 1.2750 1.0179 0.095 Uiso 1 calc R . .
C39 C 0.2234(5) 1.1421(5) 0.8946(4) 0.0617(16) Uani 1 d . . .
C40 C 0.1784(5) 1.1029(5) 0.7922(4) 0.0641(16) Uani 1 d . . .
C41 C 0.3048(5) 1.1138(5) 1.0351(4) 0.0634(16) Uani 1 d . . .
C42 C 0.4138(5) 1.1771(6) 1.0662(4) 0.0678(17) Uani 1 d . . .
C43 C 0.4658(5) 1.2228(5) 1.1662(4) 0.0657(17) Uani 1 d . . .
C44 C 0.4055(5) 1.2017(5) 1.2330(4) 0.0676(17) Uani 1 d . . .
H44 H 0.4382 1.2295 1.2971 0.081 Uiso 1 calc R . .
C45 C 0.2318(6) 1.1182(7) 1.2721(5) 0.103(3) Uani 1 d . . .
H45 H 0.2639 1.1491 1.3367 0.123 Uiso 1 calc R . .
C46 C 0.1238(6) 1.0534(9) 1.2437(6) 0.128(4) Uani 1 d . . .
H46 H 0.0845 1.0400 1.2885 0.153 Uiso 1 calc R . .
C47 C 0.0741(6) 1.0075(9) 1.1438(6) 0.129(4) Uani 1 d . . .
H47 H 0.0025 0.9628 1.1239 0.155 Uiso 1 calc R . .
C48 C 0.1312(6) 1.0289(7) 1.0780(5) 0.095(3) Uani 1 d . . .
H48 H 0.0962 1.0016 1.0145 0.114 Uiso 1 calc R . .
C49 C 0.2442(5) 1.0928(6) 1.1034(4) 0.0695(18) Uani 1 d . . .
C50 C 0.2952(5) 1.1385(6) 1.2035(4) 0.0726(18) Uani 1 d . . .
C51 C 0.1688(5) 0.8137(5) 0.7002(5) 0.0668(17) Uani 1 d . . .
C52 C 0.5845(5) 1.2900(6) 1.1974(5) 0.0754(19) Uani 1 d . . .
N1 N 0.5282(12) 1.0359(12) 0.8552(12) 0.313(10) Uani 1 d GU . .
H1 H 0.4842 1.0222 0.8910 0.375 Uiso 1 calc R . .
C53 C 0.4921(9) 0.9994(10) 0.7572(13) 0.234(8) Uani 1 d GU . .
H53 H 0.4203 0.9602 0.7303 0.281 Uiso 1 calc R . .
C54 C 0.5632(15) 1.0215(12) 0.6994(7) 0.236(8) Uani 1 d GU . .
H54 H 0.5391 0.9971 0.6339 0.284 Uiso 1 calc R . .
C55 C 0.6705(14) 1.0802(12) 0.7397(12) 0.251(9) Uani 1 d GU . .
H55 H 0.7182 1.0950 0.7010 0.301 Uiso 1 calc R . .
C56 C 0.7067(8) 1.1167(9) 0.8377(13) 0.245(9) Uani 1 d GU . .
H56 H 0.7785 1.1559 0.8646 0.294 Uiso 1 calc R . .
C57 C 0.6355(14) 1.0946(10) 0.8955(7) 0.204(7) Uani 1 d GU . .
H57 H 0.6597 1.1190 0.9610 0.245 Uiso 1 calc R . .
C58 C 0.7745(16) 0.6022(13) 0.6561(15) 0.189(6) Uani 1 d U . .
C59 C 0.6645(13) 0.5795(10) 0.6277(13) 0.201(7) Uani 1 d U . .
H59A H 0.6576 0.6417 0.6223 0.302 Uiso 1 calc R . .
H59B H 0.6275 0.5619 0.6748 0.302 Uiso 1 calc R . .
H59C H 0.6350 0.5196 0.5671 0.302 Uiso 1 calc R . .

loop_
_atom_site_aniso_label
_atom_site_aniso_U_11
_atom_site_aniso_U_22
_atom_site_aniso_U_33
_atom_site_aniso_U_23
_atom_site_aniso_U_13
_atom_site_aniso_U_12
Zn1 0.0526(4) 0.0612(5) 0.0565(5) 0.0120(3) -0.0019(3) 0.0243(3)
Zn2 0.0503(4) 0.0625(5) 0.0569(4) 0.0152(3) 0.0038(3) 0.0279(3)
O1 0.051(2) 0.066(3) 0.097(3) 0.020(2) -0.002(2) 0.027(2)
O2 0.056(3) 0.061(3) 0.118(4) 0.018(3) -0.003(3) 0.026(2)
O3 0.057(3) 0.058(3) 0.115(4) 0.022(3) -0.005(2) 0.025(2)
O4 0.047(2) 0.071(3) 0.059(2) 0.012(2) 0.0025(18) 0.0284(19)
O5 0.058(2) 0.087(3) 0.066(3) 0.028(2) 0.010(2) 0.031(2)
O6 0.057(3) 0.118(4) 0.058(3) 0.026(3) 0.006(2) 0.034(3)
O7 0.083(3) 0.067(3) 0.055(3) 0.008(2) -0.004(2) 0.031(2)
O8 0.089(3) 0.073(3) 0.061(3) 0.008(2) -0.006(2) 0.042(3)
O9 0.104(4) 0.073(3) 0.054(3) 0.008(2) -0.008(3) 0.039(3)
O10 0.061(3) 0.079(3) 0.059(3) 0.011(2) -0.004(2) 0.025(2)
O11 0.062(3) 0.192(7) 0.076(4) 0.048(4) 0.005(3) 0.007(3)
O12 0.065(3) 0.150(5) 0.058(3) 0.026(3) 0.008(2) 0.015(3)
O1H 0.057(2) 0.062(2) 0.056(2) 0.013(2) 0.0085(18) 0.0293(19)
O1W 0.079(4) 0.155(6) 0.111(5) 0.069(4) -0.013(3) -0.021(3)
O2W 0.176 0.313 0.326 0.219 -0.006 0.070
N2 0.208(14) 0.160(11) 0.301(18) 0.076(11) 0.075(14) 0.076(11)
C1 0.047(3) 0.063(4) 0.058(4) 0.016(3) 0.004(3) 0.027(3)
C2 0.047(3) 0.058(4) 0.064(4) 0.014(3) 0.006(3) 0.022(3)
C3 0.052(3) 0.057(4) 0.054(3) 0.011(3) 0.006(3) 0.030(3)
C4 0.048(3) 0.065(4) 0.053(3) 0.017(3) 0.007(3) 0.022(3)
C6 0.090(5) 0.057(4) 0.085(5) 0.021(4) 0.009(4) 0.026(4)
C5 0.072(4) 0.062(4) 0.061(4) 0.013(3) 0.006(3) 0.026(3)
C7 0.094(6) 0.076(5) 0.114(6) 0.037(5) 0.016(5) 0.046(5)
C8 0.065(4) 0.064(4) 0.091(5) 0.024(4) 0.007(3) 0.033(3)
C9 0.060(4) 0.068(4) 0.053(4) 0.017(3) 0.012(3) 0.032(3)
C10 0.056(3) 0.057(4) 0.050(3) 0.013(3) 0.008(3) 0.024(3)
C11 0.049(3) 0.058(4) 0.068(4) 0.018(3) 0.007(3) 0.025(3)
C12 0.050(3) 0.067(4) 0.057(4) 0.017(3) 0.004(3) 0.030(3)
C13 0.051(3) 0.061(4) 0.063(4) 0.014(3) 0.009(3) 0.028(3)
C14 0.050(3) 0.078(4) 0.060(4) 0.019(3) 0.002(3) 0.029(3)
C15 0.072(5) 0.123(7) 0.062(5) 0.025(4) 0.003(4) 0.033(4)
C16 0.089(6) 0.150(8) 0.055(4) 0.033(5) 0.008(4) 0.029(5)
C17 0.087(6) 0.150(8) 0.070(5) 0.039(5) 0.026(4) 0.043(5)
C18 0.064(4) 0.108(6) 0.077(5) 0.032(4) 0.020(4) 0.035(4)
C19 0.060(4) 0.072(4) 0.062(4) 0.024(3) 0.010(3) 0.032(3)
C20 0.058(4) 0.077(4) 0.061(4) 0.026(3) 0.006(3) 0.022(3)
C21 0.054(4) 0.071(4) 0.057(4) 0.016(3) 0.002(3) 0.030(3)
C22 0.060(4) 0.060(4) 0.052(4) 0.012(3) 0.011(3) 0.028(3)
C31 0.058(4) 0.069(4) 0.048(3) 0.013(3) 0.006(3) 0.022(3)
C32 0.063(4) 0.067(4) 0.054(4) 0.017(3) 0.004(3) 0.028(3)
C33 0.061(4) 0.070(4) 0.048(3) 0.014(3) 0.004(3) 0.027(3)
C34 0.062(4) 0.072(4) 0.042(3) 0.006(3) 0.004(3) 0.026(3)
C35 0.082(5) 0.082(5) 0.058(4) 0.024(4) 0.007(3) 0.037(4)
C36 0.123(7) 0.079(5) 0.077(5) 0.020(4) 0.007(5) 0.052(5)
C37 0.115(6) 0.076(5) 0.088(6) 0.008(4) 0.009(5) 0.053(5)
C38 0.090(5) 0.070(5) 0.063(4) 0.008(4) 0.008(4) 0.033(4)
C39 0.059(4) 0.057(4) 0.053(4) 0.008(3) 0.004(3) 0.019(3)
C40 0.063(4) 0.067(4) 0.055(4) 0.016(3) 0.011(3) 0.025(3)
C41 0.060(4) 0.062(4) 0.053(4) 0.007(3) 0.001(3) 0.025(3)
C42 0.063(4) 0.082(5) 0.048(4) 0.016(3) 0.007(3) 0.026(3)
C43 0.059(4) 0.072(4) 0.053(4) 0.010(3) 0.004(3) 0.028(3)
C44 0.064(4) 0.077(4) 0.045(3) 0.009(3) -0.002(3) 0.025(3)
C45 0.084(5) 0.144(8) 0.052(4) 0.026(5) 0.004(4) 0.026(5)
C46 0.066(5) 0.208(11) 0.071(5) 0.051(6) 0.005(4) 0.015(6)
C47 0.064(5) 0.204(11) 0.082(6) 0.056(7) 0.009(4) 0.009(6)
C48 0.064(4) 0.136(7) 0.054(4) 0.029(4) -0.004(3) 0.015(4)
C49 0.056(4) 0.092(5) 0.045(3) 0.017(3) 0.002(3) 0.024(3)
C50 0.070(4) 0.084(5) 0.049(4) 0.015(3) 0.004(3) 0.025(4)
C51 0.061(4) 0.064(4) 0.057(4) 0.005(3) 0.001(3) 0.023(3)
C52 0.054(4) 0.088(5) 0.066(5) 0.017(4) 0.000(3) 0.022(3)
N1 0.243(15) 0.345(17) 0.301(17) 0.031(12) 0.108(13) 0.142(13)
C53 0.200(14) 0.290(17) 0.204(14) 0.089(13) 0.043(12) 0.094(12)
C54 0.230(15) 0.301(17) 0.220(14) 0.146(13) 0.033(12) 0.111(13)
C55 0.267(17) 0.264(16) 0.249(16) 0.133(13) 0.070(13) 0.100(13)
C56 0.227(15) 0.216(14) 0.299(18) 0.071(13) 0.096(14) 0.117(12)
C57 0.213(13) 0.198(13) 0.178(12) 0.006(9) 0.051(11) 0.119(11)
C58 0.171(12) 0.146(11) 0.248(15) 0.071(10) 0.057(12) 0.065(11)
C59 0.188(13) 0.125(10) 0.33(2) 0.087(11) 0.126(14) 0.090(10)

loop_
_atom_type_symbol
_atom_type_description
_atom_type_scat_dispersion_real
_atom_type_scat_dispersion_imag
_atom_type_scat_source
C C 0.0033 0.0016 'International Tables Vol C Tables 4.2.6.8 and 6.1.1.4'
H H 0.0000 0.0000 'International Tables Vol C Tables 4.2.6.8 and 6.1.1.4'
N N 0.0061 0.0033 'International Tables Vol C Tables 4.2.6.8 and 6.1.1.4'
O O 0.0106 0.0060 'International Tables Vol C Tables 4.2.6.8 and 6.1.1.4'
Zn Zn 0.2839 1.4301 'International Tables Vol C Tables 4.2.6.8 and 6.1.1.4'

loop_
_geom_angle_atom_site_label_1
_geom_angle_atom_site_label_2
_geom_angle_atom_site_label_3
_geom_angle
_geom_angle_site_symmetry_1
_geom_angle_site_symmetry_3
_geom_angle_publ_flag
O1H Zn1 O2 95.28(18) . . ?
O1H Zn1 O8 91.11(18) . . ?
O2 Zn1 O8 173.44(17) . . ?
O1H Zn1 O10 178.13(17) . 2_677 ?
O2 Zn1 O10 85.88(19) . 2_677 ?
O8 Zn1 O10 87.8(2) . 2_677 ?
O1H Zn1 O5 96.97(17) . 2_666 ?
O2 Zn1 O5 88.3(2) . 2_666 ?
O8 Zn1 O5 92.40(19) . 2_666 ?
O10 Zn1 O5 81.59(18) 2_677 2_666 ?
O1H Zn1 O1W 89.35(19) . . ?
O2 Zn1 O1W 89.9(3) . . ?
O8 Zn1 O1W 88.7(3) . . ?
O10 Zn1 O1W 92.1(2) 2_677 . ?
O5 Zn1 O1W 173.57(18) 2_666 . ?
O1 Zn2 O1H 137.07(18) 2_566 . ?
O1 Zn2 O4 106.92(19) 2_566 2_666 ?
O1H Zn2 O4 115.87(16) . 2_666 ?
O1 Zn2 O7 85.95(19) 2_566 . ?
O1H Zn2 O7 93.05(17) . . ?
O4 Zn2 O7 95.50(19) 2_666 . ?
O1 Zn2 O1H 96.89(18) 2_566 2_566 ?
O1H Zn2 O1H 80.75(17) . 2_566 ?
O4 Zn2 O1H 89.46(17) 2_666 2_566 ?
O7 Zn2 O1H 173.33(17) . 2_566 ?
C21 O1 Zn2 133.2(4) . 2_566 ?
C21 O2 Zn1 134.8(4) . . ?
C22 O4 Zn2 119.6(4) . 2_666 ?
C22 O5 Zn1 141.8(4) . 2_666 ?
C51 O7 Zn2 133.7(4) . . ?
C51 O8 Zn1 126.6(4) . . ?
C52 O10 Zn1 126.9(4) . 2_677 ?
Zn2 O1H Zn1 107.06(19) . . ?
Zn2 O1H Zn2 99.25(17) . 2_566 ?
Zn1 O1H Zn2 121.40(19) . 2_566 ?
C2 C1 C9 119.1(5) . . ?
C2 C1 C11 119.5(5) . . ?
C9 C1 C11 121.4(5) . . ?
O3 C2 C1 117.4(5) . . ?
O3 C2 C3 121.7(5) . . ?
C1 C2 C3 120.9(5) . . ?
C4 C3 C2 119.0(5) . . ?
C4 C3 C21 119.6(5) . . ?
C2 C3 C21 121.4(5) . . ?
C3 C4 C10 121.9(5) . . ?
C5 C6 C7 118.8(6) . . ?
C6 C5 C10 121.7(6) . . ?
C8 C7 C6 121.7(7) . . ?
C7 C8 C9 120.6(6) . . ?
C10 C9 C8 118.3(6) . . ?
C10 C9 C1 119.8(5) . . ?
C8 C9 C1 121.9(6) . . ?
C4 C10 C9 119.3(5) . . ?
C4 C10 C5 121.9(5) . . ?
C9 C10 C5 118.8(5) . . ?
C12 C11 C19 119.4(5) . . ?
C12 C11 C1 120.5(5) . . ?
C19 C11 C1 120.2(5) . . ?
C11 C12 O6 118.3(5) . . ?
C11 C12 C13 122.1(5) . . ?
O6 C12 C13 119.6(5) . . ?
C14 C13 C12 117.7(5) . . ?
C14 C13 C22 119.2(5) . . ?
C12 C13 C22 123.0(5) . . ?
C13 C14 C20 122.7(5) . . ?
C16 C15 C20 121.5(7) . . ?
C15 C16 C17 120.2(7) . . ?
C18 C17 C16 121.5(7) . . ?
C17 C18 C19 120.3(7) . . ?
C18 C19 C11 122.4(6) . . ?
C18 C19 C20 118.4(6) . . ?
C11 C19 C20 119.1(5) . . ?
C14 C20 C15 123.0(6) . . ?
C14 C20 C19 119.0(6) . . ?
C15 C20 C19 118.0(6) . . ?
O2 C21 O1 125.3(6) . . ?
O2 C21 C3 118.5(5) . . ?
O1 C21 C3 116.1(6) . . ?
O4 C22 O5 123.7(5) . . ?
O4 C22 C13 119.2(5) . . ?
O5 C22 C13 117.1(5) . . ?
C32 C31 C39 119.7(5) . . ?
C32 C31 C41 121.3(6) . . ?
C39 C31 C41 119.0(5) . . ?
C31 C32 O9 118.4(5) . . ?
C31 C32 C33 121.9(6) . . ?
O9 C32 C33 119.8(5) . . ?
C34 C33 C32 119.2(6) . . ?
C34 C33 C51 119.5(5) . . ?
C32 C33 C51 121.3(6) . . ?
C33 C34 C40 122.1(6) . . ?
C36 C35 C40 121.6(6) . . ?
C35 C36 C37 118.7(7) . . ?
C38 C37 C36 121.2(7) . . ?
C37 C38 C39 122.5(7) . . ?
C38 C39 C31 124.4(6) . . ?
C38 C39 C40 116.8(6) . . ?
C31 C39 C40 118.8(5) . . ?
C34 C40 C35 122.6(6) . . ?
C34 C40 C39 118.2(6) . . ?
C35 C40 C39 119.2(6) . . ?
C42 C41 C49 119.1(5) . . ?
C42 C41 C31 119.3(6) . . ?
C49 C41 C31 121.6(5) . . ?
O12 C42 C41 117.7(5) . . ?
O12 C42 C43 120.7(6) . . ?
C41 C42 C43 121.6(6) . . ?
C44 C43 C42 119.0(6) . . ?
C44 C43 C52 120.7(6) . . ?
C42 C43 C52 120.3(6) . . ?
C43 C44 C50 120.5(6) . . ?
C46 C45 C50 121.6(7) . . ?
C45 C46 C47 119.0(8) . . ?
C48 C47 C46 120.7(7) . . ?
C47 C48 C49 122.4(6) . . ?
C41 C49 C50 119.8(6) . . ?
C41 C49 C48 122.9(6) . . ?
C50 C49 C48 117.3(6) . . ?
C44 C50 C49 120.0(6) . . ?
C44 C50 C45 121.0(6) . . ?
C49 C50 C45 119.0(6) . . ?
O7 C51 O8 125.0(6) . . ?
O7 C51 C33 117.7(6) . . ?
O8 C51 C33 117.3(5) . . ?
O10 C52 O11 124.1(6) . . ?
O10 C52 C43 118.1(6) . . ?
O11 C52 C43 117.7(6) . . ?
C53 N1 C57 120.0 . . ?
N1 C53 C54 120.0 . . ?
C55 C54 C53 120.0 . . ?
C56 C55 C54 120.0 . . ?
C57 C56 C55 120.0 . . ?
C56 C57 N1 120.0 . . ?
N2 C58 C59 178(2) . . ?

loop_
_geom_bond_atom_site_label_1
_geom_bond_atom_site_label_2
_geom_bond_distance
_geom_bond_site_symmetry_2
_geom_bond_publ_flag
Zn1 O1H 2.077(4) . ?
Zn1 O2 2.097(5) . ?
Zn1 O8 2.102(5) . ?
Zn1 O10 2.106(4) 2_677 ?
Zn1 O5 2.197(5) 2_666 ?
Zn1 O1W 2.208(6) . ?
Zn2 O1 1.981(4) 2_566 ?
Zn2 O1H 2.020(4) . ?
Zn2 O4 2.026(4) 2_666 ?
Zn2 O7 2.128(5) . ?
Zn2 O1H 2.182(5) 2_566 ?
O1 C21 1.282(7) . ?
O1 Zn2 1.981(4) 2_566 ?
O2 C21 1.268(7) . ?
O3 C2 1.380(7) . ?
O4 C22 1.271(7) . ?
O4 Zn2 2.026(4) 2_666 ?
O5 C22 1.297(7) . ?
O5 Zn1 2.197(5) 2_666 ?
O6 C12 1.391(7) . ?
O7 C51 1.284(7) . ?
O8 C51 1.285(8) . ?
O9 C32 1.398(7) . ?
O10 C52 1.269(8) . ?
O10 Zn1 2.106(4) 2_677 ?
O11 C52 1.292(9) . ?
O12 C42 1.376(8) . ?
O1H Zn2 2.182(5) 2_566 ?
N2 C58 1.198(19) . ?
C1 C2 1.400(8) . ?
C1 C9 1.459(9) . ?
C1 C11 1.518(8) . ?
C2 C3 1.455(8) . ?
C3 C4 1.392(8) . ?
C3 C21 1.516(8) . ?
C4 C10 1.420(8) . ?
C6 C5 1.375(9) . ?
C6 C7 1.413(10) . ?
C5 C10 1.448(8) . ?
C7 C8 1.390(10) . ?
C8 C9 1.431(8) . ?
C9 C10 1.430(8) . ?
C11 C12 1.384(8) . ?
C11 C19 1.446(8) . ?
C12 C13 1.453(8) . ?
C13 C14 1.398(8) . ?
C13 C22 1.508(8) . ?
C14 C20 1.403(9) . ?
C15 C16 1.373(10) . ?
C15 C20 1.450(9) . ?
C16 C17 1.403(11) . ?
C17 C18 1.395(10) . ?
C18 C19 1.439(9) . ?
C19 C20 1.456(8) . ?
C31 C32 1.369(8) . ?
C31 C39 1.454(9) . ?
C31 C41 1.521(8) . ?
C32 C33 1.447(8) . ?
C33 C34 1.382(9) . ?
C33 C51 1.537(9) . ?
C34 C40 1.424(8) . ?
C35 C36 1.384(10) . ?
C35 C40 1.432(9) . ?
C36 C37 1.434(11) . ?
C37 C38 1.369(10) . ?
C38 C39 1.424(9) . ?
C39 C40 1.469(8) . ?
C41 C42 1.404(9) . ?
C41 C49 1.424(9) . ?
C42 C43 1.450(8) . ?
C43 C44 1.403(9) . ?
C43 C52 1.523(9) . ?
C44 C50 1.417(9) . ?
C45 C46 1.395(11) . ?
C45 C50 1.449(10) . ?
C46 C47 1.440(11) . ?
C47 C48 1.368(11) . ?
C48 C49 1.450(9) . ?
C49 C50 1.448(8) . ?
N1 C53 1.3900 . ?
N1 C57 1.3900 . ?
C53 C54 1.3900 . ?
C54 C55 1.3900 . ?
C55 C56 1.3900 . ?
C56 C57 1.3900 . ?
C58 C59 1.44(2) . ?

loop_
_geom_hbond_atom_site_label_D
_geom_hbond_atom_site_label_H
_geom_hbond_atom_site_label_A
_geom_hbond_distance_DH
_geom_hbond_distance_HA
_geom_hbond_distance_DA
_geom_hbond_angle_DHA
_geom_hbond_site_symmetry_A
O3 H3 O2 0.82 2.01 2.640(6) 133.5 .
O6 H6 O5 0.82 1.92 2.624(6) 143.0 .
O9 H9 O8 0.82 1.84 2.576(7) 148.9 .
O12 H12 O11 0.82 1.82 2.552(8) 148.6 .
O1H H1H N2 0.98 2.45 3.275(16) 142.1 1_455
O1W H1WA O2W 0.83 1.94 2.736(6) 159.9 2_566
O1W H1WB O11 0.92 1.76 2.651(8) 163.7 2_677
O2W H2WB O4 1.06 1.98 3.038(5) 171.6 2_666
